data_4067024
loop_
_publ_author_name
'Schnurr, Anna'
'Vitze, Hannes'
'Bolte, Michael'
'Lerner, Hans-Wolfram'
'Wagner, Matthias'

_publ_section_title
;
 Rigid, Fluoroarene-Containing Phosphonium Borates and Boranes: Syntheses
 and Reactivity Studies
;
_journal_issue 22
_journal_name_full Organometallics
_journal_page_first 6012
_journal_paper_doi 10.1021/om100776k
_journal_volume 29
_journal_year 2010
_chemical_formula_moiety 'C23 H26 B F8 O P'
_chemical_formula_sum 'C23 H26 B F8 O P'
_chemical_formula_weight 512.22
_chemical_name_systematic ?
_space_group_IT_number 61
_symmetry_cell_setting orthorhombic
_symmetry_space_group_name_Hall '-P 2ac 2ab'
_symmetry_space_group_name_H-M 'P b c a'
_atom_sites_solution_hydrogens geom
_atom_sites_solution_primary direct
_atom_sites_solution_secondary difmap
_audit_creation_method SHELXL-97
_cell_angle_alpha 90.00
_cell_angle_beta 90.00
_cell_angle_gamma 90.00
_cell_formula_units_Z 16
_cell_length_a 10.1201(4)
_cell_length_b 20.4708(8)
_cell_length_c 45.668(2)
_cell_measurement_reflns_used 26594
_cell_measurement_temperature 173(2)
_cell_measurement_theta_max 25.9
_cell_measurement_theta_min 1.7
_cell_volume 9460.9(7)
_computing_cell_refinement 'X-Area (Stoe & Cie, 2001)'
_computing_data_collection 'X-Area (Stoe & Cie, 2001)'
_computing_data_reduction 'X-Area (Stoe & Cie, 2001)'
_computing_molecular_graphics 'XP in SHELXTL-Plus (Sheldrick, 1991)'
_computing_publication_material SHELXL97
_computing_structure_refinement 'SHELXL97 (Sheldrick, 2008) '
_computing_structure_solution 'SHELXS97 (Sheldrick, 2008) '
_diffrn_ambient_temperature 173(2)
_diffrn_measured_fraction_theta_full 1.000
_diffrn_measured_fraction_theta_max 1.000
_diffrn_measurement_device_type 'STOE IPDS II two-circle-diffractometer'
_diffrn_measurement_method \w
_diffrn_radiation_monochromator graphite
_diffrn_radiation_source 'fine-focus sealed tube'
_diffrn_radiation_type MoK\a
_diffrn_radiation_wavelength 0.71073
_diffrn_reflns_av_R_equivalents 0.0853
_diffrn_reflns_av_sigmaI/netI 0.0894
_diffrn_reflns_limit_h_max 10
_diffrn_reflns_limit_h_min -12
_diffrn_reflns_limit_k_max 24
_diffrn_reflns_limit_k_min -24
_diffrn_reflns_limit_l_max 54
_diffrn_reflns_limit_l_min -54
_diffrn_reflns_number 102289
_diffrn_reflns_theta_full 25.00
_diffrn_reflns_theta_max 25.03
_diffrn_reflns_theta_min 1.78
_diffrn_standards_number 0
_exptl_absorpt_coefficient_mu 0.193
_exptl_absorpt_correction_T_max 0.9791
_exptl_absorpt_correction_T_min 0.9373
_exptl_absorpt_correction_type multi-scan
_exptl_absorpt_process_details 'MULABS (Spek, 2003; Blessing, 1995)'
_exptl_crystal_colour colourless
_exptl_crystal_density_diffrn 1.438
_exptl_crystal_density_method 'not measured'
_exptl_crystal_description block
_exptl_crystal_F_000 4224
_exptl_crystal_size_max 0.34
_exptl_crystal_size_mid 0.27
_exptl_crystal_size_min 0.11
_refine_diff_density_max 0.246
_refine_diff_density_min -0.253
_refine_diff_density_rms 0.043
_refine_ls_extinction_method none
_refine_ls_goodness_of_fit_ref 0.848
_refine_ls_hydrogen_treatment constr
_refine_ls_matrix_type full
_refine_ls_number_parameters 613
_refine_ls_number_reflns 8353
_refine_ls_number_restraints 0
_refine_ls_restrained_S_all 0.848
_refine_ls_R_factor_all 0.1049
_refine_ls_R_factor_gt 0.0441
_refine_ls_shift/su_max 0.001
_refine_ls_shift/su_mean 0.000
_refine_ls_structure_factor_coef Fsqd
_refine_ls_weighting_details 'calc w=1/[\s^2^(Fo^2^)+(0.0325P)^2^] where P=(Fo^2^+2Fc^2^)/3'
_refine_ls_weighting_scheme calc
_refine_ls_wR_factor_gt 0.0735
_refine_ls_wR_factor_ref 0.0874
_reflns_number_gt 4676
_reflns_number_total 8353
_reflns_threshold_expression I>2\s(I)
_cod_data_source_file om100776k_si_001.cif
_cod_data_source_block wa958_CCDC_787438
_cod_depositor_comments
;
The following automatic conversions were performed:

'_symmetry_cell_setting' value 'Orthorhombic' changed to
'orthorhombic' according to
/home/saulius/struct/CIF-dictionaries/cif_core.dic dictionary named
'cif_core.dic' version 2.4.1 from 2010-06-29.

Automatic conversion script
Id: cif_fix_values 1715 2011-07-08 13:25:40Z adriana 
;
_cod_database_code 4067024

loop_
_symmetry_equiv_pos_as_xyz
'x, y, z'
'-x+1/2, -y, z+1/2'
'-x, y+1/2, -z+1/2'
'x+1/2, -y+1/2, -z'
'-x, -y, -z'
'x-1/2, y, -z-1/2'
'x, -y-1/2, z-1/2'
'-x-1/2, y-1/2, z'

loop_
_atom_site_label
_atom_site_type_symbol
_atom_site_fract_x
_atom_site_fract_y
_atom_site_fract_z
_atom_site_U_iso_or_equiv
_atom_site_adp_type
_atom_site_occupancy
_atom_site_symmetry_multiplicity
_atom_site_calc_flag
_atom_site_refinement_flags
P1 P 0.16712(7) 0.79318(4) 0.580552(15) 0.02895(17) Uani 1 1 d .
O1 O 0.3021(2) 0.95111(10) 0.58319(4) 0.0432(5) Uani 1 1 d .
B1 B 0.2651(3) 0.91059(16) 0.55826(7) 0.0312(8) Uani 1 1 d .
C1 C 0.1260(3) 0.87270(14) 0.56784(6) 0.0343(7) Uani 1 1 d .
H1A H 0.0658 0.8696 0.5508 0.041 Uiso 1 1 calc R
H1B H 0.0806 0.8975 0.5835 0.041 Uiso 1 1 calc R
C2 C 0.4267(4) 0.98293(16) 0.58358(8) 0.0530(9) Uani 1 1 d .
H2A H 0.4324 1.0146 0.5673 0.064 Uiso 1 1 calc R
H2B H 0.4985 0.9505 0.5813 0.064 Uiso 1 1 calc R
C3 C 0.4408(4) 1.01805(18) 0.61262(8) 0.0674(12) Uani 1 1 d .
H3A H 0.5196 1.0459 0.6122 0.101 Uiso 1 1 calc R
H3B H 0.4495 0.9859 0.6284 0.101 Uiso 1 1 calc R
H3C H 0.3625 1.0451 0.6161 0.101 Uiso 1 1 calc R
C4 C 0.0585(3) 0.73228(15) 0.56268(7) 0.0394(8) Uani 1 1 d .
C5 C 0.1755(3) 0.78903(15) 0.62118(6) 0.0375(7) Uani 1 1 d .
C11 C 0.3706(3) 0.85021(14) 0.55405(6) 0.0303(6) Uani 1 1 d .
C12 C 0.3322(3) 0.78935(13) 0.56585(5) 0.0277(6) Uani 1 1 d .
C13 C 0.4168(3) 0.73576(14) 0.56475(6) 0.0320(7) Uani 1 1 d .
C14 C 0.5396(3) 0.74131(15) 0.55255(6) 0.0367(8) Uani 1 1 d .
C15 C 0.5822(3) 0.79977(16) 0.54135(6) 0.0398(8) Uani 1 1 d .
H15 H 0.6683 0.8043 0.5333 0.048 Uiso 1 1 calc R
C16 C 0.4965(3) 0.85143(15) 0.54219(6) 0.0362(7) Uani 1 1 d .
F13 F 0.37845(17) 0.67693(8) 0.57537(4) 0.0452(5) Uani 1 1 d .
F14 F 0.61805(18) 0.68763(9) 0.55171(4) 0.0537(5) Uani 1 1 d .
F16 F 0.53974(17) 0.90808(9) 0.52954(4) 0.0532(5) Uani 1 1 d .
C21 C 0.2383(3) 0.95362(14) 0.52805(6) 0.0313(7) Uani 1 1 d .
C22 C 0.1846(3) 1.01565(15) 0.52888(6) 0.0407(8) Uani 1 1 d .
C23 C 0.1600(3) 1.05380(14) 0.50438(7) 0.0444(8) Uani 1 1 d .
C24 C 0.1887(3) 1.02983(15) 0.47718(7) 0.0401(8) Uani 1 1 d .
C25 C 0.2396(3) 0.96806(15) 0.47475(6) 0.0389(8) Uani 1 1 d .
C26 C 0.2608(3) 0.93171(13) 0.49969(7) 0.0348(7) Uani 1 1 d .
F22 F 0.1498(2) 1.04282(9) 0.55483(4) 0.0677(6) Uani 1 1 d .
F23 F 0.1097(2) 1.11468(9) 0.50692(4) 0.0713(6) Uani 1 1 d .
F24 F 0.1692(2) 1.06711(9) 0.45313(4) 0.0577(5) Uani 1 1 d .
F25 F 0.2689(2) 0.94364(9) 0.44794(4) 0.0587(5) Uani 1 1 d .
F26 F 0.3081(2) 0.87028(8) 0.49506(4) 0.0511(5) Uani 1 1 d .
C41 C -0.0859(3) 0.75595(18) 0.56466(9) 0.0573(10) Uani 1 1 d .
H41A H -0.0875 0.8036 0.5665 0.086 Uiso 1 1 calc R
H41B H -0.1284 0.7363 0.5818 0.086 Uiso 1 1 calc R
H41C H -0.1336 0.7430 0.5469 0.086 Uiso 1 1 calc R
C42 C 0.0649(4) 0.66328(16) 0.57604(9) 0.0593(10) Uani 1 1 d .
H42A H 0.1534 0.6450 0.5731 0.089 Uiso 1 1 calc R
H42B H -0.0006 0.6352 0.5665 0.089 Uiso 1 1 calc R
H42C H 0.0457 0.6657 0.5970 0.089 Uiso 1 1 calc R
C43 C 0.0996(4) 0.72842(18) 0.53051(7) 0.0596(10) Uani 1 1 d .
H43A H 0.0780 0.7697 0.5207 0.089 Uiso 1 1 calc R
H43B H 0.0521 0.6925 0.5210 0.089 Uiso 1 1 calc R
H43C H 0.1949 0.7206 0.5292 0.089 Uiso 1 1 calc R
C51 C 0.0364(3) 0.79004(19) 0.63437(7) 0.0569(10) Uani 1 1 d .
H51A H -0.0202 0.7593 0.6237 0.085 Uiso 1 1 calc R
H51B H -0.0005 0.8342 0.6328 0.085 Uiso 1 1 calc R
H51C H 0.0408 0.7773 0.6550 0.085 Uiso 1 1 calc R
C52 C 0.2509(4) 0.72798(17) 0.63153(7) 0.0537(10) Uani 1 1 d .
H52A H 0.1980 0.6889 0.6275 0.081 Uiso 1 1 calc R
H52B H 0.2674 0.7311 0.6526 0.081 Uiso 1 1 calc R
H52C H 0.3353 0.7250 0.6211 0.081 Uiso 1 1 calc R
C53 C 0.2514(4) 0.84938(17) 0.63170(7) 0.0523(9) Uani 1 1 d .
H53A H 0.3435 0.8465 0.6252 0.078 Uiso 1 1 calc R
H53B H 0.2486 0.8515 0.6531 0.078 Uiso 1 1 calc R
H53C H 0.2108 0.8888 0.6235 0.078 Uiso 1 1 calc R
P1A P 0.63752(7) 0.54023(3) 0.674904(16) 0.02698(17) Uani 1 1 d .
O1A O 0.74689(19) 0.38024(9) 0.66123(4) 0.0336(5) Uani 1 1 d .
B1A B 0.7395(3) 0.41749(16) 0.68838(7) 0.0294(8) Uani 1 1 d .
C1A C 0.5996(3) 0.45990(13) 0.68750(6) 0.0289(7) Uani 1 1 d .
H1A1 H 0.5600 0.4619 0.7073 0.035 Uiso 1 1 calc R
H1A2 H 0.5356 0.4388 0.6741 0.035 Uiso 1 1 calc R
C2A C 0.8657(3) 0.34648(16) 0.65427(7) 0.0444(8) Uani 1 1 d .
H2A1 H 0.8891 0.3162 0.6703 0.053 Uiso 1 1 calc R
H2A2 H 0.9389 0.3780 0.6518 0.053 Uiso 1 1 calc R
C3A C 0.8446(4) 0.30888(18) 0.62632(8) 0.0629(11) Uani 1 1 d .
H3D H 0.8123 0.3385 0.6111 0.094 Uiso 1 1 calc R
H3E H 0.7794 0.2743 0.6296 0.094 Uiso 1 1 calc R
H3F H 0.9284 0.2894 0.6201 0.094 Uiso 1 1 calc R
C4A C 0.5667(3) 0.60112(13) 0.70098(6) 0.0323(7) Uani 1 1 d .
C5A C 0.5917(3) 0.55083(14) 0.63568(6) 0.0371(7) Uani 1 1 d .
C11A C 0.8547(3) 0.47403(13) 0.68878(6) 0.0294(6) Uani 1 1 d .
C12A C 0.8150(3) 0.53663(13) 0.67955(6) 0.0294(7) Uani 1 1 d .
C13A C 0.9050(3) 0.58725(14) 0.67722(7) 0.0364(7) Uani 1 1 d .
C14A C 1.0350(3) 0.57711(15) 0.68432(7) 0.0439(8) Uani 1 1 d .
C15A C 1.0793(3) 0.51751(16) 0.69357(7) 0.0464(9) Uani 1 1 d .
H15A H 1.1695 0.5106 0.6984 0.056 Uiso 1 1 calc R
C16A C 0.9880(3) 0.46807(15) 0.69551(6) 0.0360(7) Uani 1 1 d .
F13A F 0.86936(18) 0.64773(8) 0.66813(4) 0.0529(5) Uani 1 1 d .
F14A F 1.12087(19) 0.62778(10) 0.68206(5) 0.0712(6) Uani 1 1 d .
F16A F 1.03259(17) 0.40873(9) 0.70500(4) 0.0498(5) Uani 1 1 d .
C21A C 0.7391(3) 0.37022(13) 0.71809(6) 0.0274(6) Uani 1 1 d .
C22A C 0.6814(3) 0.30868(13) 0.71802(6) 0.0311(7) Uani 1 1 d .
C23A C 0.6755(3) 0.26842(14) 0.74225(6) 0.0374(8) Uani 1 1 d .
C24A C 0.7291(3) 0.28819(16) 0.76823(6) 0.0398(8) Uani 1 1 d .
C25A C 0.7854(3) 0.34888(16) 0.76973(6) 0.0390(8) Uani 1 1 d .
C26A C 0.7872(3) 0.38755(14) 0.74525(6) 0.0336(7) Uani 1 1 d .
F22A F 0.62514(19) 0.28445(8) 0.69348(3) 0.0504(5) Uani 1 1 d .
F23A F 0.6147(2) 0.20934(9) 0.74049(4) 0.0600(6) Uani 1 1 d .
F24A F 0.7239(2) 0.24906(10) 0.79211(4) 0.0654(6) Uani 1 1 d .
F25A F 0.8362(2) 0.36987(10) 0.79547(4) 0.0637(6) Uani 1 1 d .
F26A F 0.8398(2) 0.44843(8) 0.74936(4) 0.0537(5) Uani 1 1 d .
C41A C 0.4204(3) 0.58488(15) 0.70647(7) 0.0440(8) Uani 1 1 d .
H41D H 0.4127 0.5397 0.7134 0.066 Uiso 1 1 calc R
H41E H 0.3706 0.5900 0.6882 0.066 Uiso 1 1 calc R
H41F H 0.3847 0.6146 0.7213 0.066 Uiso 1 1 calc R
C42A C 0.5762(3) 0.67233(14) 0.69052(7) 0.0455(8) Uani 1 1 d .
H42D H 0.5240 0.6778 0.6726 0.068 Uiso 1 1 calc R
H42E H 0.6687 0.6832 0.6865 0.068 Uiso 1 1 calc R
H42F H 0.5419 0.7014 0.7058 0.068 Uiso 1 1 calc R
C43A C 0.6420(3) 0.59343(16) 0.72989(6) 0.0472(8) Uani 1 1 d .
H43D H 0.6347 0.5482 0.7367 0.071 Uiso 1 1 calc R
H43E H 0.6042 0.6228 0.7446 0.071 Uiso 1 1 calc R
H43F H 0.7353 0.6044 0.7268 0.071 Uiso 1 1 calc R
C51A C 0.4406(3) 0.55292(18) 0.63263(7) 0.0529(9) Uani 1 1 d .
H51D H 0.4059 0.5906 0.6434 0.079 Uiso 1 1 calc R
H51E H 0.4026 0.5126 0.6406 0.079 Uiso 1 1 calc R
H51F H 0.4169 0.5569 0.6119 0.079 Uiso 1 1 calc R
C52A C 0.6536(4) 0.61208(16) 0.62208(7) 0.0559(10) Uani 1 1 d .
H52D H 0.6237 0.6508 0.6328 0.084 Uiso 1 1 calc R
H52E H 0.6266 0.6155 0.6015 0.084 Uiso 1 1 calc R
H52F H 0.7501 0.6090 0.6232 0.084 Uiso 1 1 calc R
C53A C 0.6459(4) 0.49109(15) 0.61923(6) 0.0471(9) Uani 1 1 d .
H53D H 0.6072 0.4512 0.6274 0.071 Uiso 1 1 calc R
H53E H 0.7422 0.4895 0.6213 0.071 Uiso 1 1 calc R
H53F H 0.6227 0.4944 0.5984 0.071 Uiso 1 1 calc R

loop_
_atom_site_aniso_label
_atom_site_aniso_U_11
_atom_site_aniso_U_22
_atom_site_aniso_U_33
_atom_site_aniso_U_23
_atom_site_aniso_U_13
_atom_site_aniso_U_12
P1 0.0276(4) 0.0303(4) 0.0289(4) 0.0004(3) 0.0016(3) -0.0001(3)
O1 0.0509(14) 0.0400(12) 0.0386(12) -0.0016(10) -0.0058(10) -0.0077(11)
B1 0.034(2) 0.0295(18) 0.0304(19) 0.0007(15) -0.0038(16) -0.0028(15)
C1 0.0359(17) 0.0344(16) 0.0326(16) -0.0006(13) 0.0000(14) 0.0057(14)
C2 0.057(2) 0.045(2) 0.057(2) -0.0056(17) -0.0125(19) -0.0064(18)
C3 0.089(3) 0.057(2) 0.056(2) -0.0015(19) -0.032(2) -0.011(2)
C4 0.0338(18) 0.0387(19) 0.0457(19) 0.0004(15) -0.0039(15) -0.0051(15)
C5 0.0398(19) 0.0414(18) 0.0313(16) 0.0001(14) 0.0066(14) 0.0020(15)
C11 0.0284(16) 0.0356(16) 0.0269(15) 0.0016(13) -0.0069(13) -0.0032(14)
C12 0.0276(16) 0.0343(16) 0.0213(13) -0.0014(12) -0.0007(13) -0.0025(14)
C13 0.0377(18) 0.0289(17) 0.0295(16) 0.0014(13) -0.0006(14) 0.0009(14)
C14 0.0309(19) 0.045(2) 0.0339(17) -0.0038(15) -0.0018(14) 0.0108(16)
C15 0.0279(18) 0.057(2) 0.0350(17) 0.0037(16) 0.0002(14) -0.0018(16)
C16 0.0356(19) 0.0390(19) 0.0340(17) 0.0126(14) 0.0002(15) -0.0040(15)
F13 0.0458(11) 0.0318(10) 0.0579(11) 0.0062(8) 0.0045(9) 0.0044(8)
F14 0.0394(11) 0.0587(12) 0.0628(12) 0.0001(10) 0.0038(9) 0.0182(9)
F16 0.0386(11) 0.0575(12) 0.0634(12) 0.0234(10) 0.0075(9) -0.0093(9)
C21 0.0307(17) 0.0285(16) 0.0349(16) -0.0015(13) -0.0017(14) -0.0007(13)
C22 0.056(2) 0.0352(18) 0.0307(17) -0.0019(14) -0.0012(16) 0.0028(16)
C23 0.056(2) 0.0275(17) 0.050(2) 0.0029(15) -0.0099(18) 0.0097(16)
C24 0.045(2) 0.0362(19) 0.0393(19) 0.0148(15) -0.0086(15) -0.0009(15)
C25 0.0414(19) 0.048(2) 0.0273(16) 0.0003(15) -0.0038(14) -0.0003(16)
C26 0.0375(18) 0.0269(16) 0.0399(18) 0.0016(14) -0.0072(15) 0.0036(14)
F22 0.1062(18) 0.0531(12) 0.0438(11) -0.0048(9) 0.0029(12) 0.0351(12)
F23 0.1072(18) 0.0406(12) 0.0660(13) 0.0025(10) -0.0132(13) 0.0286(12)
F24 0.0721(14) 0.0562(12) 0.0447(11) 0.0211(9) -0.0140(10) 0.0048(10)
F25 0.0795(15) 0.0666(13) 0.0301(10) 0.0019(9) -0.0052(10) 0.0155(11)
F26 0.0773(14) 0.0390(10) 0.0370(10) -0.0040(8) -0.0074(10) 0.0181(10)
C41 0.0302(19) 0.060(2) 0.082(3) 0.005(2) -0.0109(19) -0.0077(17)
C42 0.054(2) 0.042(2) 0.082(3) 0.0023(19) -0.012(2) -0.0133(18)
C43 0.057(2) 0.071(3) 0.051(2) -0.0164(19) -0.0096(19) -0.014(2)
C51 0.055(2) 0.074(3) 0.0426(19) -0.0006(19) 0.0185(18) -0.002(2)
C52 0.071(3) 0.059(2) 0.0308(18) 0.0120(16) 0.0003(17) 0.005(2)
C53 0.067(2) 0.062(2) 0.0282(17) -0.0019(16) -0.0025(17) -0.008(2)
P1A 0.0270(4) 0.0267(4) 0.0273(4) 0.0016(3) 0.0004(3) -0.0001(3)
O1A 0.0370(12) 0.0341(11) 0.0296(11) -0.0025(9) 0.0014(9) 0.0031(10)
B1A 0.033(2) 0.0303(18) 0.0252(17) 0.0022(15) -0.0018(15) -0.0005(16)
C1A 0.0314(17) 0.0293(15) 0.0260(15) 0.0016(12) 0.0017(13) -0.0038(13)
C2A 0.044(2) 0.0429(19) 0.0460(19) -0.0053(15) 0.0050(16) 0.0097(17)
C3A 0.059(3) 0.070(3) 0.059(2) -0.0266(19) 0.006(2) 0.012(2)
C4A 0.0304(17) 0.0327(17) 0.0337(17) -0.0028(13) 0.0039(14) 0.0000(13)
C5A 0.049(2) 0.0336(17) 0.0292(16) 0.0055(13) -0.0055(14) 0.0034(15)
C11A 0.0296(17) 0.0343(17) 0.0245(14) 0.0023(12) 0.0006(13) 0.0003(13)
C12A 0.0296(16) 0.0298(16) 0.0288(16) -0.0005(12) 0.0051(12) -0.0014(14)
C13A 0.0334(19) 0.0310(17) 0.0447(18) 0.0063(14) 0.0037(15) -0.0028(14)
C14A 0.0326(19) 0.041(2) 0.059(2) 0.0075(16) 0.0024(16) -0.0137(16)
C15A 0.0252(17) 0.058(2) 0.056(2) 0.0096(18) -0.0017(16) -0.0060(16)
C16A 0.0310(18) 0.0387(19) 0.0384(17) 0.0063(14) -0.0016(14) 0.0029(15)
F13A 0.0441(11) 0.0326(10) 0.0819(14) 0.0137(9) 0.0045(10) -0.0052(9)
F14A 0.0397(12) 0.0545(12) 0.1195(19) 0.0179(12) -0.0025(12) -0.0207(10)
F16A 0.0359(11) 0.0474(11) 0.0660(12) 0.0192(9) -0.0076(9) 0.0056(9)
C21A 0.0277(16) 0.0285(16) 0.0261(15) 0.0014(12) -0.0009(13) 0.0004(13)
C22A 0.0358(18) 0.0323(17) 0.0252(15) 0.0001(12) -0.0043(13) -0.0016(14)
C23A 0.048(2) 0.0266(16) 0.0374(18) 0.0069(13) -0.0004(16) -0.0065(15)
C24A 0.046(2) 0.0457(19) 0.0282(17) 0.0156(15) 0.0014(14) -0.0012(17)
C25A 0.0405(19) 0.054(2) 0.0222(16) 0.0058(14) -0.0064(14) -0.0097(17)
C26A 0.0342(18) 0.0343(17) 0.0323(17) 0.0005(13) 0.0002(14) -0.0089(14)
F22A 0.0738(14) 0.0421(10) 0.0353(10) 0.0030(8) -0.0145(9) -0.0208(10)
F23A 0.0880(16) 0.0398(11) 0.0520(12) 0.0109(9) -0.0009(11) -0.0226(11)
F24A 0.0831(15) 0.0716(14) 0.0416(11) 0.0319(10) -0.0064(11) -0.0174(12)
F25A 0.0745(14) 0.0887(15) 0.0279(9) 0.0067(10) -0.0115(10) -0.0305(12)
F26A 0.0790(14) 0.0467(11) 0.0353(9) -0.0035(8) -0.0052(10) -0.0253(10)
C41A 0.0355(19) 0.0429(19) 0.053(2) -0.0022(16) 0.0077(16) 0.0021(15)
C42A 0.049(2) 0.0306(18) 0.057(2) -0.0042(15) 0.0095(17) 0.0006(15)
C43A 0.049(2) 0.057(2) 0.0352(17) -0.0099(15) -0.0005(16) 0.0021(18)
C51A 0.051(2) 0.065(2) 0.043(2) 0.0001(17) -0.0160(17) 0.0083(18)
C52A 0.090(3) 0.042(2) 0.0356(18) 0.0109(15) -0.0004(19) -0.002(2)
C53A 0.066(2) 0.046(2) 0.0293(17) -0.0011(14) -0.0021(17) 0.0042(18)

loop_
_atom_type_symbol
_atom_type_description
_atom_type_scat_dispersion_real
_atom_type_scat_dispersion_imag
_atom_type_scat_source
C C 0.0033 0.0016 'International Tables Vol C Tables 4.2.6.8 and 6.1.1.4'
H H 0.0000 0.0000 'International Tables Vol C Tables 4.2.6.8 and 6.1.1.4'
B B 0.0013 0.0007 'International Tables Vol C Tables 4.2.6.8 and 6.1.1.4'
F F 0.0171 0.0103 'International Tables Vol C Tables 4.2.6.8 and 6.1.1.4'
O O 0.0106 0.0060 'International Tables Vol C Tables 4.2.6.8 and 6.1.1.4'
P P 0.1023 0.0942 'International Tables Vol C Tables 4.2.6.8 and 6.1.1.4'

loop_
_geom_angle_atom_site_label_1
_geom_angle_atom_site_label_2
_geom_angle_atom_site_label_3
_geom_angle
C1 P1 C12 97.77(14)
C1 P1 C4 109.49(14)
C12 P1 C4 110.89(13)
C1 P1 C5 112.24(14)
C12 P1 C5 109.12(13)
C4 P1 C5 115.86(14)
C2 O1 B1 119.9(2)
O1 B1 C11 110.6(2)
O1 B1 C21 112.9(2)
C11 B1 C21 114.1(2)
O1 B1 C1 106.1(2)
C11 B1 C1 103.3(2)
C21 B1 C1 109.1(2)
B1 C1 P1 108.32(19)
B1 C1 H1A 110.0
P1 C1 H1A 110.0
B1 C1 H1B 110.0
P1 C1 H1B 110.0
H1A C1 H1B 108.4
O1 C2 C3 108.2(3)
O1 C2 H2A 110.1
C3 C2 H2A 110.1
O1 C2 H2B 110.1
C3 C2 H2B 110.1
H2A C2 H2B 108.4
C2 C3 H3A 109.5
C2 C3 H3B 109.5
H3A C3 H3B 109.5
C2 C3 H3C 109.5
H3A C3 H3C 109.5
H3B C3 H3C 109.5
C43 C4 C42 108.8(3)
C43 C4 C41 109.3(3)
C42 C4 C41 107.7(3)
C43 C4 P1 107.3(2)
C42 C4 P1 114.7(2)
C41 C4 P1 109.0(2)
C51 C5 C53 109.1(3)
C51 C5 C52 110.2(3)
C53 C5 C52 108.0(3)
C51 C5 P1 110.5(2)
C53 C5 P1 107.4(2)
C52 C5 P1 111.5(2)
C16 C11 C12 114.7(3)
C16 C11 B1 129.0(3)
C12 C11 B1 116.1(2)
C13 C12 C11 120.8(3)
C13 C12 P1 128.2(2)
C11 C12 P1 111.0(2)
F13 C13 C14 118.7(3)
F13 C13 C12 120.7(3)
C14 C13 C12 120.6(3)
F14 C14 C13 118.5(3)
F14 C14 C15 120.8(3)
C13 C14 C15 120.7(3)
C16 C15 C14 117.7(3)
C16 C15 H15 121.2
C14 C15 H15 121.2
F16 C16 C15 116.1(3)
F16 C16 C11 118.4(3)
C15 C16 C11 125.5(3)
C22 C21 C26 112.8(3)
C22 C21 B1 122.0(3)
C26 C21 B1 125.2(3)
F22 C22 C21 120.2(3)
F22 C22 C23 115.3(3)
C21 C22 C23 124.5(3)
F23 C23 C24 119.3(3)
F23 C23 C22 121.2(3)
C24 C23 C22 119.5(3)
F24 C24 C23 120.3(3)
F24 C24 C25 120.7(3)
C23 C24 C25 119.0(3)
F25 C25 C24 119.7(3)
F25 C25 C26 120.9(3)
C24 C25 C26 119.4(3)
F26 C26 C25 115.2(3)
F26 C26 C21 120.0(2)
C25 C26 C21 124.8(3)
C4 C41 H41A 109.5
C4 C41 H41B 109.5
H41A C41 H41B 109.5
C4 C41 H41C 109.5
H41A C41 H41C 109.5
H41B C41 H41C 109.5
C4 C42 H42A 109.5
C4 C42 H42B 109.5
H42A C42 H42B 109.5
C4 C42 H42C 109.5
H42A C42 H42C 109.5
H42B C42 H42C 109.5
C4 C43 H43A 109.5
C4 C43 H43B 109.5
H43A C43 H43B 109.5
C4 C43 H43C 109.5
H43A C43 H43C 109.5
H43B C43 H43C 109.5
C5 C51 H51A 109.5
C5 C51 H51B 109.5
H51A C51 H51B 109.5
C5 C51 H51C 109.5
H51A C51 H51C 109.5
H51B C51 H51C 109.5
C5 C52 H52A 109.5
C5 C52 H52B 109.5
H52A C52 H52B 109.5
C5 C52 H52C 109.5
H52A C52 H52C 109.5
H52B C52 H52C 109.5
C5 C53 H53A 109.5
C5 C53 H53B 109.5
H53A C53 H53B 109.5
C5 C53 H53C 109.5
H53A C53 H53C 109.5
H53B C53 H53C 109.5
C1A P1A C12A 97.94(13)
C1A P1A C5A 111.34(13)
C12A P1A C5A 111.37(13)
C1A P1A C4A 109.10(13)
C12A P1A C4A 109.47(13)
C5A P1A C4A 116.11(13)
C2A O1A B1A 119.2(2)
O1A B1A C11A 110.0(2)
O1A B1A C1A 107.2(2)
C11A B1A C1A 103.7(2)
O1A B1A C21A 112.9(2)
C11A B1A C21A 113.7(2)
C1A B1A C21A 108.7(2)
B1A C1A P1A 107.82(18)
B1A C1A H1A1 110.1
P1A C1A H1A1 110.1
B1A C1A H1A2 110.1
P1A C1A H1A2 110.1
H1A1 C1A H1A2 108.5
O1A C2A C3A 108.6(3)
O1A C2A H2A1 110.0
C3A C2A H2A1 110.0
O1A C2A H2A2 110.0
C3A C2A H2A2 110.0
H2A1 C2A H2A2 108.4
C2A C3A H3D 109.5
C2A C3A H3E 109.5
H3D C3A H3E 109.5
C2A C3A H3F 109.5
H3D C3A H3F 109.5
H3E C3A H3F 109.5
C43A C4A C42A 109.5(3)
C43A C4A C41A 108.4(3)
C42A C4A C41A 108.4(2)
C43A C4A P1A 106.9(2)
C42A C4A P1A 114.3(2)
C41A C4A P1A 109.2(2)
C52A C5A C53A 107.9(3)
C52A C5A C51A 110.3(3)
C53A C5A C51A 109.4(3)
C52A C5A P1A 112.6(2)
C53A C5A P1A 106.80(19)
C51A C5A P1A 109.7(2)
C16A C11A C12A 115.1(3)
C16A C11A B1A 129.0(3)
C12A C11A B1A 115.8(2)
C13A C12A C11A 121.1(3)
C13A C12A P1A 127.9(2)
C11A C12A P1A 110.8(2)
F13A C13A C14A 117.8(3)
F13A C13A C12A 122.2(3)
C14A C13A C12A 120.0(3)
F14A C14A C15A 119.7(3)
F14A C14A C13A 118.7(3)
C15A C14A C13A 121.6(3)
C14A C15A C16A 117.2(3)
C14A C15A H15A 121.4
C16A C15A H15A 121.4
F16A C16A C15A 116.9(3)
F16A C16A C11A 118.0(3)
C15A C16A C11A 125.1(3)
C26A C21A C22A 112.6(2)
C26A C21A B1A 125.6(2)
C22A C21A B1A 121.7(2)
F22A C22A C23A 115.3(2)
F22A C22A C21A 120.8(2)
C23A C22A C21A 123.9(3)
F23A C23A C24A 119.7(2)
F23A C23A C22A 120.2(3)
C24A C23A C22A 120.1(3)
F24A C24A C23A 120.6(3)
F24A C24A C25A 120.9(3)
C23A C24A C25A 118.6(3)
F25A C25A C24A 119.3(3)
F25A C25A C26A 121.4(3)
C24A C25A C26A 119.3(3)
F26A C26A C25A 114.8(3)
F26A C26A C21A 119.7(2)
C25A C26A C21A 125.5(3)
C4A C41A H41D 109.5
C4A C41A H41E 109.5
H41D C41A H41E 109.5
C4A C41A H41F 109.5
H41D C41A H41F 109.5
H41E C41A H41F 109.5
C4A C42A H42D 109.5
C4A C42A H42E 109.5
H42D C42A H42E 109.5
C4A C42A H42F 109.5
H42D C42A H42F 109.5
H42E C42A H42F 109.5
C4A C43A H43D 109.5
C4A C43A H43E 109.5
H43D C43A H43E 109.5
C4A C43A H43F 109.5
H43D C43A H43F 109.5
H43E C43A H43F 109.5
C5A C51A H51D 109.5
C5A C51A H51E 109.5
H51D C51A H51E 109.5
C5A C51A H51F 109.5
H51D C51A H51F 109.5
H51E C51A H51F 109.5
C5A C52A H52D 109.5
C5A C52A H52E 109.5
H52D C52A H52E 109.5
C5A C52A H52F 109.5
H52D C52A H52F 109.5
H52E C52A H52F 109.5
C5A C53A H53D 109.5
C5A C53A H53E 109.5
H53D C53A H53E 109.5
C5A C53A H53F 109.5
H53D C53A H53F 109.5
H53E C53A H53F 109.5

loop_
_geom_bond_atom_site_label_1
_geom_bond_atom_site_label_2
_geom_bond_distance
P1 C1 1.778(3)
P1 C12 1.802(3)
P1 C4 1.851(3)
P1 C5 1.859(3)
O1 C2 1.420(4)
O1 B1 1.457(4)
B1 C11 1.645(4)
B1 C21 1.659(4)
B1 C1 1.666(4)
C1 H1A 0.9900
C1 H1B 0.9900
C2 C3 1.515(5)
C2 H2A 0.9900
C2 H2B 0.9900
C3 H3A 0.9800
C3 H3B 0.9800
C3 H3C 0.9800
C4 C43 1.529(4)
C4 C42 1.540(4)
C4 C41 1.543(4)
C5 C51 1.532(4)
C5 C53 1.532(4)
C5 C52 1.539(4)
C11 C16 1.385(4)
C11 C12 1.412(4)
C12 C13 1.393(4)
C13 F13 1.355(3)
C13 C14 1.366(4)
C14 F14 1.356(3)
C14 C15 1.371(4)
C15 C16 1.369(4)
C15 H15 0.9500
C16 F16 1.368(3)
C21 C22 1.382(4)
C21 C26 1.390(4)
C22 F22 1.356(3)
C22 C23 1.387(4)
C23 F23 1.351(3)
C23 C24 1.367(4)
C24 F24 1.352(3)
C24 C25 1.370(4)
C25 F25 1.355(3)
C25 C26 1.378(4)
C26 F26 1.362(3)
C41 H41A 0.9800
C41 H41B 0.9800
C41 H41C 0.9800
C42 H42A 0.9800
C42 H42B 0.9800
C42 H42C 0.9800
C43 H43A 0.9800
C43 H43B 0.9800
C43 H43C 0.9800
C51 H51A 0.9800
C51 H51B 0.9800
C51 H51C 0.9800
C52 H52A 0.9800
C52 H52B 0.9800
C52 H52C 0.9800
C53 H53A 0.9800
C53 H53B 0.9800
C53 H53C 0.9800
P1A C1A 1.784(3)
P1A C12A 1.810(3)
P1A C5A 1.863(3)
P1A C4A 1.867(3)
O1A C2A 1.422(4)
O1A B1A 1.457(4)
B1A C11A 1.643(4)
B1A C1A 1.662(4)
B1A C21A 1.667(4)
C1A H1A1 0.9900
C1A H1A2 0.9900
C2A C3A 1.506(4)
C2A H2A1 0.9900
C2A H2A2 0.9900
C3A H3D 0.9800
C3A H3E 0.9800
C3A H3F 0.9800
C4A C43A 1.533(4)
C4A C42A 1.537(4)
C4A C41A 1.538(4)
C5A C52A 1.533(4)
C5A C53A 1.536(4)
C5A C51A 1.536(4)
C11A C16A 1.389(4)
C11A C12A 1.408(4)
C12A C13A 1.384(4)
C13A F13A 1.355(3)
C13A C14A 1.370(4)
C14A F14A 1.357(3)
C14A C15A 1.367(4)
C15A C16A 1.374(4)
C15A H15A 0.9500
C16A F16A 1.366(3)
C21A C26A 1.379(4)
C21A C22A 1.389(4)
C22A F22A 1.351(3)
C22A C23A 1.381(4)
C23A F23A 1.359(3)
C23A C24A 1.366(4)
C24A F24A 1.354(3)
C24A C25A 1.368(4)
C25A F25A 1.353(3)
C25A C26A 1.370(4)
C26A F26A 1.368(3)
C41A H41D 0.9800
C41A H41E 0.9800
C41A H41F 0.9800
C42A H42D 0.9800
C42A H42E 0.9800
C42A H42F 0.9800
C43A H43D 0.9800
C43A H43E 0.9800
C43A H43F 0.9800
C51A H51D 0.9800
C51A H51E 0.9800
C51A H51F 0.9800
C52A H52D 0.9800
C52A H52E 0.9800
C52A H52F 0.9800
C53A H53D 0.9800
C53A H53E 0.9800
C53A H53F 0.9800

loop_
_geom_torsion_atom_site_label_1
_geom_torsion_atom_site_label_2
_geom_torsion_atom_site_label_3
_geom_torsion_atom_site_label_4
_geom_torsion
C2 O1 B1 C11 59.9(3)
C2 O1 B1 C21 -69.3(3)
C2 O1 B1 C1 171.2(2)
O1 B1 C1 P1 -97.5(2)
C11 B1 C1 P1 18.9(3)
C21 B1 C1 P1 140.6(2)
C12 P1 C1 B1 -16.1(2)
C4 P1 C1 B1 -131.6(2)
C5 P1 C1 B1 98.2(2)
B1 O1 C2 C3 -176.9(3)
C1 P1 C4 C43 70.4(3)
C12 P1 C4 C43 -36.4(3)
C5 P1 C4 C43 -161.5(2)
C1 P1 C4 C42 -168.6(2)
C12 P1 C4 C42 84.6(3)
C5 P1 C4 C42 -40.5(3)
C1 P1 C4 C41 -47.8(3)
C12 P1 C4 C41 -154.6(2)
C5 P1 C4 C41 80.3(3)
C1 P1 C5 C51 74.5(3)
C12 P1 C5 C51 -178.3(2)
C4 P1 C5 C51 -52.3(3)
C1 P1 C5 C53 -44.4(3)
C12 P1 C5 C53 62.9(3)
C4 P1 C5 C53 -171.1(2)
C1 P1 C5 C52 -162.5(2)
C12 P1 C5 C52 -55.3(3)
C4 P1 C5 C52 70.7(3)
O1 B1 C11 C16 -77.1(4)
C21 B1 C11 C16 51.5(4)
C1 B1 C11 C16 169.8(3)
O1 B1 C11 C12 98.2(3)
C21 B1 C11 C12 -133.2(3)
C1 B1 C11 C12 -14.9(3)
C16 C11 C12 C13 -0.9(4)
B1 C11 C12 C13 -176.9(2)
C16 C11 C12 P1 -179.8(2)
B1 C11 C12 P1 4.2(3)
C1 P1 C12 C13 -171.2(3)
C4 P1 C12 C13 -56.8(3)
C5 P1 C12 C13 71.9(3)
C1 P1 C12 C11 7.6(2)
C4 P1 C12 C11 121.9(2)
C5 P1 C12 C11 -109.3(2)
C11 C12 C13 F13 -178.2(2)
P1 C12 C13 F13 0.5(4)
C11 C12 C13 C14 0.9(4)
P1 C12 C13 C14 179.5(2)
F13 C13 C14 F14 -0.3(4)
C12 C13 C14 F14 -179.4(2)
F13 C13 C14 C15 179.6(3)
C12 C13 C14 C15 0.5(4)
F14 C14 C15 C16 178.2(3)
C13 C14 C15 C16 -1.7(4)
C14 C15 C16 F16 -176.9(3)
C14 C15 C16 C11 1.6(5)
C12 C11 C16 F16 178.1(2)
B1 C11 C16 F16 -6.5(4)
C12 C11 C16 C15 -0.3(4)
B1 C11 C16 C15 175.0(3)
O1 B1 C21 C22 -33.8(4)
C11 B1 C21 C22 -161.2(3)
C1 B1 C21 C22 83.9(3)
O1 B1 C21 C26 149.0(3)
C11 B1 C21 C26 21.6(4)
C1 B1 C21 C26 -93.3(3)
C26 C21 C22 F22 176.4(3)
B1 C21 C22 F22 -1.2(5)
C26 C21 C22 C23 -2.5(5)
B1 C21 C22 C23 180.0(3)
F22 C22 C23 F23 2.5(5)
C21 C22 C23 F23 -178.6(3)
F22 C22 C23 C24 -178.4(3)
C21 C22 C23 C24 0.5(5)
F23 C23 C24 F24 1.2(5)
C22 C23 C24 F24 -178.0(3)
F23 C23 C24 C25 -180.0(3)
C22 C23 C24 C25 0.9(5)
F24 C24 C25 F25 -1.0(5)
C23 C24 C25 F25 -179.9(3)
F24 C24 C25 C26 178.8(3)
C23 C24 C25 C26 -0.1(5)
F25 C25 C26 F26 -2.0(4)
C24 C25 C26 F26 178.2(3)
F25 C25 C26 C21 177.6(3)
C24 C25 C26 C21 -2.2(5)
C22 C21 C26 F26 -177.1(3)
B1 C21 C26 F26 0.4(5)
C22 C21 C26 C25 3.3(5)
B1 C21 C26 C25 -179.2(3)
C2A O1A B1A C11A 59.1(3)
C2A O1A B1A C1A 171.2(2)
C2A O1A B1A C21A -69.0(3)
O1A B1A C1A P1A -96.7(2)
C11A B1A C1A P1A 19.7(2)
C21A B1A C1A P1A 140.92(19)
C12A P1A C1A B1A -14.7(2)
C5A P1A C1A B1A 102.0(2)
C4A P1A C1A B1A -128.54(19)
B1A O1A C2A C3A 176.6(3)
C1A P1A C4A C43A 66.5(2)
C12A P1A C4A C43A -39.6(2)
C5A P1A C4A C43A -166.7(2)
C1A P1A C4A C42A -172.2(2)
C12A P1A C4A C42A 81.7(2)
C5A P1A C4A C42A -45.4(3)
C1A P1A C4A C41A -50.6(2)
C12A P1A C4A C41A -156.7(2)
C5A P1A C4A C41A 76.2(2)
C1A P1A C5A C52A -165.5(2)
C12A P1A C5A C52A -57.3(3)
C4A P1A C5A C52A 68.8(3)
C1A P1A C5A C53A -47.3(3)
C12A P1A C5A C53A 60.9(2)
C4A P1A C5A C53A -173.0(2)
C1A P1A C5A C51A 71.2(2)
C12A P1A C5A C51A 179.4(2)
C4A P1A C5A C51A -54.4(3)
O1A B1A C11A C16A -80.3(4)
C1A B1A C11A C16A 165.2(3)
C21A B1A C11A C16A 47.4(4)
O1A B1A C11A C12A 95.9(3)
C1A B1A C11A C12A -18.5(3)
C21A B1A C11A C12A -136.4(3)
C16A C11A C12A C13A 0.8(4)
B1A C11A C12A C13A -176.0(3)
C16A C11A C12A P1A -174.4(2)
B1A C11A C12A P1A 8.8(3)
C1A P1A C12A C13A -170.8(3)
C5A P1A C12A C13A 72.5(3)
C4A P1A C12A C13A -57.3(3)
C1A P1A C12A C11A 4.0(2)
C5A P1A C12A C11A -112.7(2)
C4A P1A C12A C11A 117.6(2)
C11A C12A C13A F13A 179.4(3)
P1A C12A C13A F13A -6.3(4)
C11A C12A C13A C14A -0.9(5)
P1A C12A C13A C14A 173.5(2)
F13A C13A C14A F14A 0.3(5)
C12A C13A C14A F14A -179.4(3)
F13A C13A C14A C15A -179.7(3)
C12A C13A C14A C15A 0.5(5)
F14A C14A C15A C16A 179.8(3)
C13A C14A C15A C16A -0.1(5)
C14A C15A C16A F16A -179.5(3)
C14A C15A C16A C11A 0.1(5)
C12A C11A C16A F16A 179.1(2)
B1A C11A C16A F16A -4.6(4)
C12A C11A C16A C15A -0.5(4)
B1A C11A C16A C15A 175.8(3)
O1A B1A C21A C26A 151.1(3)
C11A B1A C21A C26A 24.9(4)
C1A B1A C21A C26A -90.1(3)
O1A B1A C21A C22A -32.7(4)
C11A B1A C21A C22A -158.9(3)
C1A B1A C21A C22A 86.2(3)
C26A C21A C22A F22A 177.9(3)
B1A C21A C22A F22A 1.2(4)
C26A C21A C22A C23A -1.5(4)
B1A C21A C22A C23A -178.2(3)
F22A C22A C23A F23A -0.8(4)
C21A C22A C23A F23A 178.7(3)
F22A C22A C23A C24A -179.9(3)
C21A C22A C23A C24A -0.5(5)
F23A C23A C24A F24A 0.9(5)
C22A C23A C24A F24A -180.0(3)
F23A C23A C24A C25A -177.6(3)
C22A C23A C24A C25A 1.5(5)
F24A C24A C25A F25A -0.1(5)
C23A C24A C25A F25A 178.4(3)
F24A C24A C25A C26A -179.0(3)
C23A C24A C25A C26A -0.5(5)
F25A C25A C26A F26A -1.9(4)
C24A C25A C26A F26A 177.0(3)
F25A C25A C26A C21A 179.3(3)
C24A C25A C26A C21A -1.7(5)
C22A C21A C26A F26A -176.0(3)
B1A C21A C26A F26A 0.6(4)
C22A C21A C26A C25A 2.7(4)
B1A C21A C26A C25A 179.2(3)
